data_7701146
loop_
_publ_author_name
'Trzebiatowska, Monika'
'G\;agor, Anna'
'Macalik, Lucyna'
'Peksa, Paulina'
'Sieradzki, Adam'

_publ_section_title
;
 Phase transition in the extreme: a cubic-to-triclinic symmetry change in
 dielectrically switchable cyanide perovskites.
;
_journal_issue 42
_journal_name_full 'Dalton transactions (Cambridge, England : 2003)'
_journal_page_first 15830
_journal_page_last 15840
_journal_paper_doi 10.1039/c9dt03250a
_journal_volume 48
_journal_year 2019
_chemical_formula_sum 'C8 H10 Co K N10'
_chemical_formula_weight 344.29
_space_group_crystal_system triclinic
_space_group_IT_number 2
_space_group_name_Hall '-P 1'
_space_group_name_H-M_alt 'P -1'
_symmetry_space_group_name_Hall '-P 1'
_symmetry_space_group_name_H-M 'P -1'
_atom_sites_solution_hydrogens geom
_audit_creation_method SHELXL-2018/3
_audit_update_record
;
2019-05-21 deposited with the CCDC.    2019-09-16 downloaded from the CCDC.
;
_cell_angle_alpha 63.066(7)
_cell_angle_beta 62.396(7)
_cell_angle_gamma 62.903(6)
_cell_formula_units_Z 1
_cell_length_a 7.6580(5)
_cell_length_b 7.9048(5)
_cell_length_c 8.3161(6)
_cell_measurement_reflns_used 3530
_cell_measurement_temperature 290.0(2)
_cell_measurement_theta_max 29.2590
_cell_measurement_theta_min 3.1410
_cell_volume 378.01(5)
_computing_cell_refinement 'CrysAlisPro 1.171.38.46 (Rigaku OD, 2015)'
_computing_data_collection 'CrysAlisPro 1.171.38.46 (Rigaku OD, 2015)'
_computing_data_reduction 'CrysAlisPro 1.171.38.46 (Rigaku OD, 2015)'
_computing_structure_refinement 'SHELXL-2018/3 (Sheldrick, 2018)'
_computing_structure_solution 'SHELXT 2018/2 (Sheldrick, 2018)'
_diffrn_ambient_environment air
_diffrn_ambient_temperature 290.0(2)
_diffrn_detector 'CCD plate'
_diffrn_detector_area_resol_mean 10.6249
_diffrn_detector_type Atlas
_diffrn_measured_fraction_theta_full 0.998
_diffrn_measured_fraction_theta_max 0.880
_diffrn_measurement_device 'four-circle diffractometer'
_diffrn_measurement_device_type 'Xcalibur, Atlas'
_diffrn_radiation_monochromator graphite
_diffrn_radiation_probe x-ray
_diffrn_radiation_type 'Mo K\a'
_diffrn_radiation_wavelength 0.71073
_diffrn_reflns_av_R_equivalents 0.0237
_diffrn_reflns_av_unetI/netI 0.0264
_diffrn_reflns_Laue_measured_fraction_full 0.998
_diffrn_reflns_Laue_measured_fraction_max 0.880
_diffrn_reflns_limit_h_max 10
_diffrn_reflns_limit_h_min -10
_diffrn_reflns_limit_k_max 10
_diffrn_reflns_limit_k_min -10
_diffrn_reflns_limit_l_max 11
_diffrn_reflns_limit_l_min -11
_diffrn_reflns_number 6121
_diffrn_reflns_point_group_measured_fraction_full 0.998
_diffrn_reflns_point_group_measured_fraction_max 0.880
_diffrn_reflns_theta_full 25.242
_diffrn_reflns_theta_max 29.439
_diffrn_reflns_theta_min 2.904
_diffrn_source 'fine-focus sealed X-ray tube'
_diffrn_source_type 'Enhance (Mo) X-ray Source'
_exptl_absorpt_coefficient_mu 1.416
_exptl_absorpt_correction_T_max 1.00000
_exptl_absorpt_correction_T_min 0.90209
_exptl_absorpt_correction_type multi-scan
_exptl_absorpt_process_details
;
CrysAlisPro 1.171.38.46 (Rigaku Oxford Diffraction, 2015)
Empirical absorption correction using spherical harmonics,
 implemented in SCALE3 ABSPACK scaling algorithm.
;
_exptl_crystal_density_diffrn 1.512
_exptl_crystal_description plate
_exptl_crystal_F_000 174
_exptl_crystal_size_max 0.025
_exptl_crystal_size_mid 0.020
_exptl_crystal_size_min 0.001
_refine_diff_density_max 0.794
_refine_diff_density_min -0.257
_refine_diff_density_rms 0.067
_refine_ls_extinction_method none
_refine_ls_goodness_of_fit_ref 1.142
_refine_ls_hydrogen_treatment constr
_refine_ls_matrix_type full
_refine_ls_number_parameters 94
_refine_ls_number_reflns 1844
_refine_ls_number_restraints 0
_refine_ls_restrained_S_all 1.142
_refine_ls_R_factor_all 0.0376
_refine_ls_R_factor_gt 0.0315
_refine_ls_shift/su_max 0.000
_refine_ls_shift/su_mean 0.000
_refine_ls_structure_factor_coef Fsqd
_refine_ls_weighting_details 'w=1/[\s^2^(Fo^2^)+(0.0385P)^2^+0.2711P] where P=(Fo^2^+2Fc^2^)/3'
_refine_ls_weighting_scheme calc
_refine_ls_wR_factor_gt 0.0875
_refine_ls_wR_factor_ref 0.0901
_reflns_Friedel_coverage 0.000
_reflns_number_gt 1630
_reflns_number_total 1844
_reflns_threshold_expression 'I > 2\s(I)'
_cod_data_source_file c9dt03250a2.cif
_cod_data_source_block FaCo_290K
_cod_depositor_comments 'Adding full bibliography for 7701143--7701146.cif.'
_cod_original_cell_volume 378.01(6)
_cod_database_code 7701146
_shelx_shelxl_version_number 2018/3
_shelx_space_group_comment
;
The symmetry employed for this shelxl refinement is uniquely defined
by the following loop, which should always be used as a source of
symmetry information in preference to the above space-group names.
They are only intended as comments.
;
_oxdiff_exptl_absorpt_empirical_full_min 0.935
_oxdiff_exptl_absorpt_empirical_full_max 1.089
_oxdiff_exptl_absorpt_empirical_details
;
Empirical correction (ABSPACK) includes:
- Absorption correction using spherical harmonics
- Frame scaling
;

loop_
_space_group_symop_operation_xyz
'x, y, z'
'-x, -y, -z'

loop_
_atom_site_label
_atom_site_type_symbol
_atom_site_fract_x
_atom_site_fract_y
_atom_site_fract_z
_atom_site_U_iso_or_equiv
_atom_site_adp_type
_atom_site_occupancy
_atom_site_site_symmetry_order
_atom_site_calc_flag
_atom_site_refinement_flags_posn
_atom_site_refinement_flags_adp
_atom_site_refinement_flags_occupancy
Co1 Co 0.500000 0.500000 0.500000 0.02015(14) Uani 1 2 d S . P
K2 K 0.000000 0.000000 0.000000 0.02739(17) Uani 1 2 d S . P
N3 N 0.2798(4) 0.7996(4) 0.7213(4) 0.0460(6) Uani 1 1 d . . .
C4 C 0.7242(4) 0.6066(4) 0.3513(3) 0.0309(5) Uani 1 1 d . . .
N5 N 0.8638(4) 0.6642(4) 0.2575(4) 0.0523(7) Uani 1 1 d . . .
C6 C 0.3648(4) 0.6875(3) 0.6368(3) 0.0285(5) Uani 1 1 d . . .
N7 N 0.2892(4) 0.7928(4) 0.2006(4) 0.0464(6) Uani 1 1 d . . .
C8 C 0.3649(4) 0.6823(4) 0.3157(3) 0.0281(5) Uani 1 1 d . . .
N9 N 0.1657(5) 0.1916(4) 0.4137(4) 0.0583(7) Uani 1 1 d . . .
H9A H 0.059309 0.291563 0.439545 0.070 Uiso 1 1 calc R U .
H9B H 0.184983 0.078922 0.501649 0.070 Uiso 1 1 calc R U .
N10 N 0.2799(5) 0.3705(5) 0.1054(4) 0.0726(10) Uani 1 1 d . . .
H10C H 0.177020 0.476075 0.121739 0.087 Uiso 1 1 calc R U .
H10D H 0.372536 0.373193 -0.004995 0.087 Uiso 1 1 calc R U .
C11 C 0.2950(5) 0.2103(5) 0.2449(5) 0.0496(7) Uani 1 1 d . . .
H11E H 0.408207 0.099083 0.222095 0.060 Uiso 1 1 calc R U .

loop_
_atom_site_aniso_label
_atom_site_aniso_U_11
_atom_site_aniso_U_22
_atom_site_aniso_U_33
_atom_site_aniso_U_23
_atom_site_aniso_U_13
_atom_site_aniso_U_12
Co1 0.0187(2) 0.0213(2) 0.0182(2) -0.00689(15) -0.00521(15) -0.00438(15)
K2 0.0276(3) 0.0273(3) 0.0237(3) -0.0078(3) -0.0088(3) -0.0053(3)
N3 0.0507(14) 0.0418(13) 0.0422(13) -0.0247(11) -0.0125(11) -0.0027(11)
C4 0.0305(12) 0.0297(12) 0.0283(12) -0.0058(10) -0.0081(10) -0.0106(10)
N5 0.0418(14) 0.0544(15) 0.0524(16) -0.0070(12) -0.0039(12) -0.0293(12)
C6 0.0293(11) 0.0286(11) 0.0248(11) -0.0087(9) -0.0083(9) -0.0067(9)
N7 0.0433(13) 0.0497(14) 0.0394(13) -0.0091(11) -0.0234(11) -0.0034(11)
C8 0.0250(11) 0.0313(12) 0.0256(11) -0.0107(9) -0.0072(9) -0.0059(9)
N9 0.0627(18) 0.0524(16) 0.0400(14) -0.0047(12) -0.0168(13) -0.0115(14)
N10 0.070(2) 0.075(2) 0.0371(15) -0.0099(15) -0.0013(14) -0.0188(17)
C11 0.0435(16) 0.0477(17) 0.057(2) -0.0266(15) -0.0119(15) -0.0073(13)

loop_
_atom_type_symbol
_atom_type_description
_atom_type_scat_dispersion_real
_atom_type_scat_dispersion_imag
_atom_type_scat_source
C C 0.0033 0.0016 'International Tables Vol C Tables 4.2.6.8 and 6.1.1.4'
N N 0.0061 0.0033 'International Tables Vol C Tables 4.2.6.8 and 6.1.1.4'
K K 0.2009 0.2494 'International Tables Vol C Tables 4.2.6.8 and 6.1.1.4'
Co Co 0.3494 0.9721 'International Tables Vol C Tables 4.2.6.8 and 6.1.1.4'
H H 0.0000 0.0000 'International Tables Vol C Tables 4.2.6.8 and 6.1.1.4'

loop_
_geom_angle_atom_site_label_1
_geom_angle_atom_site_label_2
_geom_angle_atom_site_label_3
_geom_angle
_geom_angle_site_symmetry_1
_geom_angle_site_symmetry_3
C6 Co1 C6 180.00(10) . 2_666
C6 Co1 C8 89.85(10) . 2_666
C6 Co1 C8 90.15(10) 2_666 2_666
C6 Co1 C8 90.15(10) . .
C6 Co1 C8 89.85(10) 2_666 .
C8 Co1 C8 180.0 2_666 .
C6 Co1 C4 91.14(11) . .
C6 Co1 C4 88.86(11) 2_666 .
C8 Co1 C4 90.72(10) 2_666 .
C8 Co1 C4 89.28(10) . .
C6 Co1 C4 88.86(11) . 2_666
C6 Co1 C4 91.14(11) 2_666 2_666
C8 Co1 C4 89.28(10) 2_666 2_666
C8 Co1 C4 90.72(10) . 2_666
C4 Co1 C4 180.0 . 2_666
N7 K2 N7 180.00(17) 2_565 1_545
N7 K2 N5 79.16(8) 2_565 2_665
N7 K2 N5 100.84(8) 1_545 2_665
N7 K2 N5 100.84(8) 2_565 1_445
N7 K2 N5 79.16(8) 1_545 1_445
N5 K2 N5 180.0 2_665 1_445
N7 K2 N3 90.55(7) 2_565 1_544
N7 K2 N3 89.45(7) 1_545 1_544
N5 K2 N3 87.62(8) 2_665 1_544
N5 K2 N3 92.38(8) 1_445 1_544
N7 K2 N3 89.45(7) 2_565 2_566
N7 K2 N3 90.55(7) 1_545 2_566
N5 K2 N3 92.38(8) 2_665 2_566
N5 K2 N3 87.62(8) 1_445 2_566
N3 K2 N3 180.00(17) 1_544 2_566
C6 N3 K2 163.3(2) . 1_566
N5 C4 Co1 176.8(2) . .
C4 N5 K2 146.0(2) . 1_665
N3 C6 Co1 178.7(2) . .
C8 N7 K2 160.7(2) . 1_565
N7 C8 Co1 177.9(2) . .
C11 N9 H9A 120.0 . .
C11 N9 H9B 120.0 . .
H9A N9 H9B 120.0 . .
C11 N10 H10C 120.0 . .
C11 N10 H10D 120.0 . .
H10C N10 H10D 120.0 . .
N10 C11 N9 124.6(3) . .
N10 C11 H11E 117.7 . .
N9 C11 H11E 117.7 . .

loop_
_geom_bond_atom_site_label_1
_geom_bond_atom_site_label_2
_geom_bond_distance
_geom_bond_site_symmetry_2
Co1 C6 1.898(2) .
Co1 C6 1.898(2) 2_666
Co1 C8 1.899(2) 2_666
Co1 C8 1.899(2) .
Co1 C4 1.896(2) .
Co1 C4 1.896(2) 2_666
K2 N7 2.831(2) 2_565
K2 N7 2.831(2) 1_545
K2 N5 2.832(2) 2_665
K2 N5 2.832(2) 1_445
K2 N3 2.847(2) 1_544
K2 N3 2.847(2) 2_566
N3 C6 1.148(3) .
C4 N5 1.143(3) .
N7 C8 1.145(3) .
N9 C11 1.277(4) .
N9 H9A 0.8600 .
N9 H9B 0.8600 .
N10 C11 1.274(4) .
N10 H10C 0.8600 .
N10 H10D 0.8600 .
C11 H11E 0.9300 .

loop_
_geom_hbond_atom_site_label_D
_geom_hbond_atom_site_label_H
_geom_hbond_atom_site_label_A
_geom_hbond_distance_DH
_geom_hbond_distance_HA
_geom_hbond_distance_DA
_geom_hbond_angle_DHA
_geom_hbond_site_symmetry_A
_geom_hbond_publ_flag
N9 H9A N5 0.86 2.69 3.393(4) 139.4 1_455 yes
N9 H9B N3 0.86 2.20 3.055(4) 170.5 1_545 yes
N10 H10C N5 0.86 2.24 3.054(4) 158.8 1_455 yes
N10 H10D N7 0.86 2.45 3.217(4) 148.5 2_665 yes
